data_4306344
loop_
_publ_author_name
'David S. Kuiper'
'Peter T. Wolczanski'
'Emil B. Lobkovsky'
'Thomas R. Cundari'

_publ_section_title
;
Four-Coordinate Mo(II) as (silox)2Mo(PMe3)2 and Its W(IV) Congener
(silox)2HW(\h2-CH2PMe2)(PMe3) (silox =tBu3SiO)
;
_journal_name_full 'Inorganic Chemistry'
_journal_page_first 10542
_journal_page_last 10553
_journal_paper_doi 10.1021/ic8011958
_journal_volume 47
_journal_year 2008
_chemical_formula_moiety 'C28 H62 Cl3 Mo O3 Si2'
_chemical_formula_sum 'C28 H62 Cl3 Mo O3 Si2'
_chemical_formula_weight 705.25
_chemical_name_systematic
; 
 ? 
;
_space_group_IT_number 15
_symmetry_cell_setting monoclinic
_symmetry_space_group_name_Hall '-C 2yc'
_symmetry_space_group_name_H-M 'C 1 2/c 1'
_atom_sites_solution_hydrogens geom
_atom_sites_solution_primary direct
_atom_sites_solution_secondary difmap
_audit_creation_method SHELXL-97
_cell_angle_alpha 90.00
_cell_angle_beta 96.374(3)
_cell_angle_gamma 90.00
_cell_formula_units_Z 4
_cell_length_a 8.7262(8)
_cell_length_b 15.4639(17)
_cell_length_c 27.145(2)
_cell_measurement_reflns_used 2877
_cell_measurement_temperature 133(2)
_cell_measurement_theta_max 26.62
_cell_measurement_theta_min 2.63
_cell_volume 3640.3(6)
_computing_cell_refinement 'Bruker SAINT+'
_computing_data_collection 'Bruker APEX2'
_computing_data_reduction 'Bruker SAINT+'
_computing_molecular_graphics 'Bruker SHELXTL'
_computing_publication_material 'Bruker SHELXTL'
_computing_structure_refinement 'SHELXL-97 (Sheldrick, 1997)'
_computing_structure_solution 'SHELXS-97 (Sheldrick, 1990)'
_diffrn_ambient_temperature 133(2)
_diffrn_measured_fraction_theta_full 0.972
_diffrn_measured_fraction_theta_max 0.972
_diffrn_measurement_device_type 'Bruker X8 APEX II diffractometer'
_diffrn_measurement_method 'phi and omega scans'
_diffrn_radiation_monochromator graphite
_diffrn_radiation_source 'fine-focus sealed tube'
_diffrn_radiation_type MoK\a
_diffrn_radiation_wavelength 0.71073
_diffrn_reflns_av_R_equivalents 0.0406
_diffrn_reflns_av_sigmaI/netI 0.0524
_diffrn_reflns_limit_h_max 11
_diffrn_reflns_limit_h_min -11
_diffrn_reflns_limit_k_max 20
_diffrn_reflns_limit_k_min -18
_diffrn_reflns_limit_l_max 36
_diffrn_reflns_limit_l_min -32
_diffrn_reflns_number 14811
_diffrn_reflns_theta_full 28.32
_diffrn_reflns_theta_max 28.32
_diffrn_reflns_theta_min 1.51
_exptl_absorpt_coefficient_mu 0.672
_exptl_absorpt_correction_T_max 0.9060
_exptl_absorpt_correction_T_min 0.6887
_exptl_absorpt_correction_type multi-scan
_exptl_absorpt_process_details SADABS
_exptl_crystal_colour yellow
_exptl_crystal_density_diffrn 1.287
_exptl_crystal_density_method 'not measured'
_exptl_crystal_description block
_exptl_crystal_F_000 1500
_exptl_crystal_size_max 0.60
_exptl_crystal_size_mid 0.35
_exptl_crystal_size_min 0.15
_refine_diff_density_max 0.468
_refine_diff_density_min -0.697
_refine_diff_density_rms 0.082
_refine_ls_extinction_method none
_refine_ls_goodness_of_fit_ref 1.102
_refine_ls_hydrogen_treatment riding
_refine_ls_matrix_type full
_refine_ls_number_parameters 178
_refine_ls_number_reflns 4409
_refine_ls_number_restraints 0
_refine_ls_restrained_S_all 1.102
_refine_ls_R_factor_all 0.0516
_refine_ls_R_factor_gt 0.0340
_refine_ls_shift/su_max 0.002
_refine_ls_shift/su_mean 0.000
_refine_ls_structure_factor_coef Fsqd
_refine_ls_weighting_details 'calc w=1/[\s^2^(Fo^2^)+(0.0399P)^2^+0.2684P] where P=(Fo^2^+2Fc^2^)/3'
_refine_ls_weighting_scheme calc
_refine_ls_wR_factor_gt 0.0841
_refine_ls_wR_factor_ref 0.0876
_reflns_number_gt 3302
_reflns_number_total 4409
_reflns_threshold_expression >2sigma(I)
_cod_data_source_file ic8011958_si_001_1.cif
_cod_data_source_block dk16
_cod_depositor_comments
;
The following automatic conversions were performed:
'_symmetry_cell_setting' value 'Monoclinic' changed to 'monoclinic'
according to '/home/saulius/struct/CIF-dictionaries/cif_core.dic'
dictionary named 'cif_core.dic' version 2.4.1 from 2010-06-29.

Automatic conversion script
Id: cif_fix_enum 1527 2010-12-29 10:47:43Z saulius 
;
_cod_database_code 4306344

loop_
_symmetry_equiv_pos_as_xyz
'x, y, z'
'-x, y, -z+1/2'
'x+1/2, y+1/2, z'
'-x+1/2, y+1/2, -z+1/2'
'-x, -y, -z'
'x, -y, z-1/2'
'-x+1/2, -y+1/2, -z'
'x+1/2, -y+1/2, z-1/2'

loop_
_atom_site_label
_atom_site_type_symbol
_atom_site_fract_x
_atom_site_fract_y
_atom_site_fract_z
_atom_site_U_iso_or_equiv
_atom_site_adp_type
_atom_site_occupancy
_atom_site_symmetry_multiplicity
_atom_site_calc_flag
_atom_site_refinement_flags
_atom_site_disorder_assembly
_atom_site_disorder_group
Mo1 Mo 0.5000 0.300859(15) 0.2500 0.01361(6) Uani 1 2 d S . .
Cl1 Cl 0.76914(5) 0.29132(3) 0.273503(17) 0.01790(11) Uani 1 1 d . . .
Cl2 Cl 0.5000 0.45236(4) 0.2500 0.02180(16) Uani 1 2 d S . .
Si1 Si 0.54000(6) 0.31447(3) 0.122154(19) 0.01487(12) Uani 1 1 d . . .
O1 O 0.52950(13) 0.30146(8) 0.18412(4) 0.0143(3) Uani 1 1 d . . .
O2 O 0.5000 0.16069(11) 0.2500 0.0132(4) Uani 1 2 d S . .
C1 C 0.4393(2) 0.42128(13) 0.10166(7) 0.0228(5) Uani 1 1 d . . .
C2 C 0.5388(2) 0.50117(14) 0.11702(8) 0.0320(6) Uani 1 1 d . . .
H2A H 0.4806 0.5538 0.1073 0.048 Uiso 1 1 calc R . .
H2B H 0.6331 0.4997 0.1005 0.048 Uiso 1 1 calc R . .
H2C H 0.5662 0.5009 0.1530 0.048 Uiso 1 1 calc R . .
C3 C 0.2868(2) 0.43299(14) 0.12499(8) 0.0295(5) Uani 1 1 d . . .
H3A H 0.2366 0.4867 0.1127 0.044 Uiso 1 1 calc R . .
H3B H 0.3088 0.4358 0.1611 0.044 Uiso 1 1 calc R . .
H3C H 0.2184 0.3839 0.1159 0.044 Uiso 1 1 calc R . .
C4 C 0.4014(2) 0.42349(15) 0.04471(8) 0.0338(6) Uani 1 1 d . . .
H4A H 0.3309 0.3760 0.0342 0.051 Uiso 1 1 calc R . .
H4B H 0.4967 0.4171 0.0291 0.051 Uiso 1 1 calc R . .
H4C H 0.3526 0.4788 0.0348 0.051 Uiso 1 1 calc R . .
C5 C 0.4348(2) 0.21518(13) 0.09210(7) 0.0197(5) Uani 1 1 d . . .
C6 C 0.2588(2) 0.22395(15) 0.08907(8) 0.0279(5) Uani 1 1 d . . .
H6A H 0.2104 0.1703 0.0760 0.042 Uiso 1 1 calc R . .
H6B H 0.2248 0.2721 0.0671 0.042 Uiso 1 1 calc R . .
H6C H 0.2289 0.2350 0.1222 0.042 Uiso 1 1 calc R . .
C7 C 0.4790(2) 0.19805(14) 0.03932(7) 0.0293(5) Uani 1 1 d . . .
H7A H 0.5892 0.1845 0.0412 0.044 Uiso 1 1 calc R . .
H7B H 0.4569 0.2497 0.0188 0.044 Uiso 1 1 calc R . .
H7C H 0.4189 0.1492 0.0246 0.044 Uiso 1 1 calc R . .
C8 C 0.4745(2) 0.13417(13) 0.12339(7) 0.0234(5) Uani 1 1 d . . .
H8A H 0.4371 0.1410 0.1559 0.035 Uiso 1 1 calc R . .
H8B H 0.5865 0.1260 0.1277 0.035 Uiso 1 1 calc R . .
H8C H 0.4252 0.0836 0.1066 0.035 Uiso 1 1 calc R . .
C9 C 0.7561(2) 0.31569(12) 0.11525(7) 0.0189(5) Uani 1 1 d . . .
C10 C 0.7901(2) 0.34531(15) 0.06349(7) 0.0294(5) Uani 1 1 d . . .
H10A H 0.9013 0.3425 0.0614 0.044 Uiso 1 1 calc R . .
H10B H 0.7542 0.4049 0.0578 0.044 Uiso 1 1 calc R . .
H10C H 0.7363 0.3074 0.0383 0.044 Uiso 1 1 calc R . .
C11 C 0.8291(2) 0.22658(14) 0.12523(8) 0.0285(5) Uani 1 1 d . . .
H11A H 0.7820 0.1852 0.1007 0.043 Uiso 1 1 calc R . .
H11B H 0.8118 0.2074 0.1586 0.043 Uiso 1 1 calc R . .
H11C H 0.9401 0.2301 0.1228 0.043 Uiso 1 1 calc R . .
C12 C 0.8424(2) 0.37724(13) 0.15363(7) 0.0243(5) Uani 1 1 d . . .
H12A H 0.8268 0.3582 0.1871 0.036 Uiso 1 1 calc R . .
H12B H 0.8022 0.4361 0.1483 0.036 Uiso 1 1 calc R . .
H12C H 0.9527 0.3766 0.1498 0.036 Uiso 1 1 calc R . .
C13 C 0.3641(2) 0.10558(12) 0.25414(7) 0.0185(4) Uani 1 1 d . . .
H13B H 0.2935 0.1066 0.2230 0.022 Uiso 1 1 calc R . .
H13A H 0.3072 0.1252 0.2817 0.022 Uiso 1 1 calc R . .
C14 C 0.4296(2) 0.01607(12) 0.26417(7) 0.0205(5) Uani 1 1 d . . .
H14B H 0.3549 -0.0291 0.2515 0.025 Uiso 1 1 calc R . .
H14A H 0.4590 0.0068 0.3001 0.025 Uiso 1 1 calc R . .

loop_
_atom_site_aniso_label
_atom_site_aniso_U_11
_atom_site_aniso_U_22
_atom_site_aniso_U_33
_atom_site_aniso_U_23
_atom_site_aniso_U_13
_atom_site_aniso_U_12
Mo1 0.01364(11) 0.01261(11) 0.01497(12) 0.000 0.00333(9) 0.000
Cl1 0.0136(2) 0.0195(2) 0.0206(2) -0.00148(18) 0.00189(18) -0.00164(17)
Cl2 0.0260(3) 0.0120(3) 0.0282(4) 0.000 0.0067(3) 0.000
Si1 0.0127(2) 0.0179(3) 0.0143(3) 0.0012(2) 0.0027(2) -0.0001(2)
O1 0.0144(6) 0.0123(6) 0.0166(7) 0.0009(5) 0.0034(5) 0.0000(5)
O2 0.0110(8) 0.0094(9) 0.0188(10) 0.000 0.0005(7) 0.000
C1 0.0216(10) 0.0216(11) 0.0259(11) 0.0076(9) 0.0065(9) 0.0026(8)
C2 0.0346(12) 0.0187(11) 0.0446(14) 0.0067(10) 0.0126(11) 0.0045(9)
C3 0.0246(10) 0.0305(12) 0.0342(12) 0.0108(10) 0.0070(10) 0.0110(9)
C4 0.0324(12) 0.0418(14) 0.0274(12) 0.0173(11) 0.0038(10) 0.0058(10)
C5 0.0181(9) 0.0250(11) 0.0162(10) 0.0003(8) 0.0024(8) -0.0044(8)
C6 0.0188(10) 0.0361(13) 0.0275(12) 0.0056(10) -0.0024(9) -0.0067(9)
C7 0.0302(11) 0.0380(13) 0.0190(11) -0.0044(10) 0.0001(9) -0.0116(10)
C8 0.0247(10) 0.0217(11) 0.0236(11) -0.0036(9) 0.0018(9) -0.0051(9)
C9 0.0156(9) 0.0213(10) 0.0209(10) -0.0012(8) 0.0067(8) -0.0028(8)
C10 0.0219(10) 0.0429(14) 0.0247(12) -0.0009(10) 0.0076(9) -0.0074(10)
C11 0.0143(9) 0.0298(12) 0.0425(14) -0.0040(10) 0.0073(9) 0.0036(8)
C12 0.0173(9) 0.0312(12) 0.0249(11) -0.0017(9) 0.0051(9) -0.0071(9)
C13 0.0154(9) 0.0153(10) 0.0254(10) -0.0002(8) 0.0046(8) -0.0046(7)
C14 0.0236(10) 0.0135(9) 0.0244(11) 0.0015(8) 0.0024(9) -0.0032(8)

loop_
_atom_type_symbol
_atom_type_description
_atom_type_scat_dispersion_real
_atom_type_scat_dispersion_imag
_atom_type_scat_source
C C 0.0033 0.0016 'International Tables Vol C Tables 4.2.6.8 and 6.1.1.4'
H H 0.0000 0.0000 'International Tables Vol C Tables 4.2.6.8 and 6.1.1.4'
Cl Cl 0.1484 0.1585 'International Tables Vol C Tables 4.2.6.8 and 6.1.1.4'
Mo Mo -1.6832 0.6857 'International Tables Vol C Tables 4.2.6.8 and 6.1.1.4'
O O 0.0106 0.0060 'International Tables Vol C Tables 4.2.6.8 and 6.1.1.4'
Si Si 0.0817 0.0704 'International Tables Vol C Tables 4.2.6.8 and 6.1.1.4'

loop_
_geom_angle_atom_site_label_1
_geom_angle_atom_site_label_2
_geom_angle_atom_site_label_3
_geom_angle
_geom_angle_site_symmetry_1
_geom_angle_site_symmetry_3
_geom_angle_publ_flag
O1 Mo1 O1 179.42(8) 2_655 . ?
O1 Mo1 O2 90.29(4) 2_655 . ?
O1 Mo1 O2 90.29(4) . . ?
O1 Mo1 Cl2 89.71(4) 2_655 . ?
O1 Mo1 Cl2 89.71(4) . . ?
O2 Mo1 Cl2 180.0 . . ?
O1 Mo1 Cl1 88.86(4) 2_655 . ?
O1 Mo1 Cl1 91.18(4) . . ?
O2 Mo1 Cl1 86.429(12) . . ?
Cl2 Mo1 Cl1 93.571(12) . . ?
O1 Mo1 Cl1 91.18(4) 2_655 2_655 ?
O1 Mo1 Cl1 88.85(4) . 2_655 ?
O2 Mo1 Cl1 86.431(12) . 2_655 ?
Cl2 Mo1 Cl1 93.569(12) . 2_655 ?
Cl1 Mo1 Cl1 172.86(2) . 2_655 ?
O1 Si1 C9 104.99(7) . . ?
O1 Si1 C5 104.40(7) . . ?
C9 Si1 C5 113.27(8) . . ?
O1 Si1 C1 108.26(8) . . ?
C9 Si1 C1 112.72(8) . . ?
C5 Si1 C1 112.43(9) . . ?
Si1 O1 Mo1 171.86(8) . . ?
C13 O2 C13 109.39(18) 2_655 . ?
C13 O2 Mo1 125.31(9) 2_655 . ?
C13 O2 Mo1 125.31(9) . . ?
C2 C1 C4 107.73(17) . . ?
C2 C1 C3 106.27(17) . . ?
C4 C1 C3 107.99(16) . . ?
C2 C1 Si1 112.62(14) . . ?
C4 C1 Si1 110.39(14) . . ?
C3 C1 Si1 111.61(13) . . ?
C8 C5 C6 105.39(16) . . ?
C8 C5 C7 108.01(16) . . ?
C6 C5 C7 108.44(16) . . ?
C8 C5 Si1 110.48(13) . . ?
C6 C5 Si1 112.32(14) . . ?
C7 C5 Si1 111.91(13) . . ?
C11 C9 C10 108.17(17) . . ?
C11 C9 C12 105.90(16) . . ?
C10 C9 C12 107.70(16) . . ?
C11 C9 Si1 111.63(13) . . ?
C10 C9 Si1 112.57(13) . . ?
C12 C9 Si1 110.57(13) . . ?
O2 C13 C14 104.61(14) . . ?
C13 C14 C14 102.67(12) . 2_655 ?

loop_
_geom_bond_atom_site_label_1
_geom_bond_atom_site_label_2
_geom_bond_distance
_geom_bond_site_symmetry_2
_geom_bond_publ_flag
Mo1 O1 1.8348(12) 2_655 ?
Mo1 O1 1.8348(12) . ?
Mo1 O2 2.1676(17) . ?
Mo1 Cl2 2.3429(7) . ?
Mo1 Cl1 2.3689(5) . ?
Mo1 Cl1 2.3690(5) 2_655 ?
Si1 O1 1.7066(13) . ?
Si1 C9 1.9160(19) . ?
Si1 C5 1.923(2) . ?
Si1 C1 1.924(2) . ?
O2 C13 1.474(2) 2_655 ?
O2 C13 1.475(2) . ?
C1 C2 1.541(3) . ?
C1 C4 1.545(3) . ?
C1 C3 1.546(3) . ?
C5 C8 1.532(3) . ?
C5 C6 1.535(3) . ?
C5 C7 1.548(3) . ?
C9 C11 1.529(3) . ?
C9 C10 1.538(3) . ?
C9 C12 1.544(3) . ?
C13 C14 1.511(3) . ?
C14 C14 1.521(4) 2_655 ?
